data_9016124
loop_
_publ_author_name
'Pekov, I. V.'
'Levitskiy, V. V.'
'Krivovichev, S. V.'
'Zolotarev, A. A.'
'Chukanov, N. V.'
'Bryzgalov, I. A.'
'Zadov, A. E.'

_publ_section_title
;
 New nickel-uranium-arsenic mineral species from the oxidation zone of
 the Belorechenskoye deposit, Northern Caucasus, Russia: II.
 Dymkovite, Ni(UO2)2(As3+O3)2*7H2O, a seelite-related arsenite
;
_journal_name_full 'European Journal of Mineralogy'
_journal_page_first 923
_journal_page_last 930
_journal_paper_doi 10.1127/0935-1221/2012/0024-2219
_journal_volume 24
_journal_year 2012
_chemical_compound_source 'Belorechenskoye deposit, Northern Caucasus, Russia'
_chemical_formula_sum 'As2 H14 Mg0.4 Ni0.6 O17 U2'
_chemical_name_mineral Dymkovite
_space_group_IT_number 12
_symmetry_space_group_name_Hall '-C 2y'
_symmetry_space_group_name_H-M 'C 1 2/m 1'
_cell_angle_alpha 90
_cell_angle_beta 99.89
_cell_angle_gamma 90
_cell_formula_units_Z 2
_cell_length_a 17.91
_cell_length_b 6.985
_cell_length_c 6.594
_cell_volume 812.659
_database_code_amcsd 0019395
_exptl_crystal_density_diffrn 3.911
_cod_original_formula_sum 'U2 As2 (Ni.6 Mg.4) O17 H14'
_cod_database_code 9016124

loop_
_space_group_symop_operation_xyz
x,y,z
1/2+x,1/2+y,z
x,-y,z
1/2+x,1/2-y,z
-x,y,-z
1/2-x,1/2+y,-z
-x,-y,-z
1/2-x,1/2-y,-z

loop_
_atom_site_aniso_label
_atom_site_aniso_U_11
_atom_site_aniso_U_22
_atom_site_aniso_U_33
_atom_site_aniso_U_12
_atom_site_aniso_U_13
_atom_site_aniso_U_23
U 0.05460 0.01700 0.03260 0.00000 0.01570 0.00000
As 0.05790 0.03820 0.03470 0.00000 0.01740 0.00000
Ni 0.03900 0.04600 0.06400 0.00000 0.01100 0.00000
Mg 0.03900 0.04600 0.06400 0.00000 0.01100 0.00000
O1 0.03900 0.04600 0.06400 0.00000 0.01100 0.00000
O2 0.05200 0.04800 0.05200 0.00000 0.01000 0.00000
O3 0.05300 0.03500 0.05500 0.00000 0.01100 0.00000
O4 0.05000 0.04100 0.03800 0.00000 0.01000 0.00000

loop_
_atom_site_label
_atom_site_fract_x
_atom_site_fract_y
_atom_site_fract_z
_atom_site_occupancy
_atom_site_U_iso_or_equiv
_atom_site_type_symbol
_atom_site_attached_hydrogens
U 0.24091 0.00000 0.12781 1.00000 0.03380 U 0
As 0.20792 0.50000 0.32550 1.00000 0.04250 As 0
Ni 0.00000 0.00000 0.50000 0.60000 0.04900 Ni 0
Mg 0.00000 0.00000 0.50000 0.40000 0.04900 Mg 0
O1 0.34150 0.00000 0.21200 1.00000 0.05100 O 0
O2 0.14150 0.00000 0.04400 1.00000 0.04700 O 0
O3 0.22250 0.00000 0.45960 1.00000 0.04300 O 0
O4 0.24070 0.67380 0.17900 1.00000 0.05000 O 0
Wat1 0.09060 0.18100 0.52100 0.50000 0.06600 O 2
Wat2 -0.02180 0.13900 0.74300 0.50000 0.10400 O 2
Wat3 0.06000 0.19800 0.69200 0.50000 0.16000 O 2
Wat4 0.00000 0.50000 0.18500 0.50000 0.13200 O 2

loop_
_cod_changelog_entry_id
_cod_changelog_entry_author
_cod_changelog_entry_date
_cod_changelog_entry_text
1
;cod-tools version 3.8.0
Id: cif_guess_AMCSD_atom_types 9574 2023-05-10 09:00:05Z saulius
;
2023-05-10T18:56:44+03:00
;Derived atom types and hydrogen counts
from atom names that follow the AMCSD naming convention
(Wat == water, O-H == hydroxyl).
;

loop_
_cod_related_entry_id
_cod_related_entry_database
_cod_related_entry_code
1 AMCSD 0019395
